data_7000433
loop_
_publ_author_name
'van der Vlugt, Jarl Ivar'
'Lutz, Martin'
'Pidko, Evgeny A.'
'Vogt, Dieter'
'Spek, Anthony L.'

_publ_section_title
;
 Cationic and neutral NiII complexes containing a non-innocent PNP
 ligand: formation of alkyl and thiolate species
;
_journal_coden_ASTM DTARAF
_journal_issue 6
_journal_name_full 'Dalton Transactions'
_journal_page_first 1016
_journal_page_last 1023
_journal_paper_doi 10.1039/b814806f
_journal_year 2009
_chemical_formula_moiety 'C30 H50 N Ni P2 S, B F4'
_chemical_formula_sum 'C30 H50 B F4 N Ni P2 S'
_chemical_formula_weight 664.23
_space_group_IT_number 2
_symmetry_cell_setting triclinic
_symmetry_space_group_name_Hall '-P 1'
_symmetry_space_group_name_H-M 'P -1'
_atom_sites_solution_hydrogens geom
_atom_sites_solution_primary direct
_atom_sites_solution_secondary difmap
_audit_creation_method SHELXL-97
_cell_angle_alpha 94.763(1)
_cell_angle_beta 90.893(2)
_cell_angle_gamma 101.983(1)
_cell_formula_units_Z 2
_cell_length_a 8.7077(2)
_cell_length_b 11.0192(3)
_cell_length_c 17.2498(4)
_cell_measurement_reflns_used 21908
_cell_measurement_temperature 150(2)
_cell_measurement_theta_max 27.50
_cell_measurement_theta_min 1.90
_cell_volume 1612.58(7)
_computing_cell_refinement Peakref
_computing_data_collection 'Nonius COLLECT'
_computing_data_reduction 'Pixel15, Twinabs'
_computing_structure_refinement 'SHELXL-97 (Sheldrick, 1997)'
_computing_structure_solution 'SHELXS-97 (Sheldrick, 1990)'
_diffrn_ambient_temperature 150(2)
_diffrn_measured_fraction_theta_full 0.999
_diffrn_measured_fraction_theta_max 0.999
_diffrn_measurement_device_type 'Nonius KappaCCD'
_diffrn_measurement_method '\f and \w scans'
_diffrn_radiation_monochromator graphite
_diffrn_radiation_source 'rotating anode'
_diffrn_radiation_type MoK\a
_diffrn_radiation_wavelength 0.71073
_diffrn_reflns_av_R_equivalents 0.0282
_diffrn_reflns_av_sigmaI/netI 0.0078
_diffrn_reflns_limit_h_max 11
_diffrn_reflns_limit_h_min -11
_diffrn_reflns_limit_k_max 14
_diffrn_reflns_limit_k_min -14
_diffrn_reflns_limit_l_max 22
_diffrn_reflns_limit_l_min -22
_diffrn_reflns_number 26222
_diffrn_reflns_theta_full 27.45
_diffrn_reflns_theta_max 27.45
_diffrn_reflns_theta_min 1.90
_exptl_absorpt_coefficient_mu 0.810
_exptl_absorpt_correction_T_max 0.91
_exptl_absorpt_correction_T_min 0.71
_exptl_absorpt_correction_type multi-scan
_exptl_crystal_colour green
_exptl_crystal_density_diffrn 1.368
_exptl_crystal_density_method 'not measured'
_exptl_crystal_description plate
_exptl_crystal_F_000 704
_exptl_crystal_size_max 0.66
_exptl_crystal_size_mid 0.51
_exptl_crystal_size_min 0.12
_refine_diff_density_max 1.971
_refine_diff_density_min -1.068
_refine_diff_density_rms 0.093
_refine_ls_extinction_method none
_refine_ls_goodness_of_fit_ref 1.055
_refine_ls_hydrogen_treatment constr
_refine_ls_matrix_type full
_refine_ls_number_parameters 374
_refine_ls_number_reflns 7366
_refine_ls_number_restraints 0
_refine_ls_restrained_S_all 1.055
_refine_ls_R_factor_all 0.0477
_refine_ls_R_factor_gt 0.0434
_refine_ls_shift/su_max 0.005
_refine_ls_shift/su_mean 0.000
_refine_ls_structure_factor_coef Fsqd
_refine_ls_weighting_details 'calc w=1/[\s^2^(Fo^2^)+(0.0641P)^2^+1.7924P] where P=(Fo^2^+2Fc^2^)/3'
_refine_ls_weighting_scheme calc
_refine_ls_wR_factor_gt 0.1186
_refine_ls_wR_factor_ref 0.1231
_reflns_number_gt 6765
_reflns_number_total 7366
_reflns_threshold_expression I>2\s(I)
_cod_data_source_file B814806F.txt
_cod_data_source_block s4098a
_cod_database_code 7000433

loop_
_symmetry_equiv_pos_as_xyz
'x, y, z'
'-x, -y, -z'

loop_
_atom_site_label
_atom_site_type_symbol
_atom_site_fract_x
_atom_site_fract_y
_atom_site_fract_z
_atom_site_U_iso_or_equiv
_atom_site_adp_type
_atom_site_occupancy
_atom_site_symmetry_multiplicity
_atom_site_calc_flag
_atom_site_refinement_flags
_atom_site_disorder_assembly
_atom_site_disorder_group
Ni1 Ni 0.27776(3) 0.85839(2) 0.264176(15) 0.01382(9) Uani 1 1 d . . .
S1 S 0.31429(8) 0.76625(6) 0.14915(4) 0.02754(15) Uani 1 1 d . . .
P1 P 0.22027(7) 1.01307(5) 0.20369(3) 0.01573(13) Uani 1 1 d . . .
P2 P 0.30112(6) 0.70763(5) 0.34043(3) 0.01386(12) Uani 1 1 d . . .
N1 N 0.2761(2) 0.96437(17) 0.36147(11) 0.0159(4) Uani 1 1 d . . .
C1 C 0.2382(3) 1.0778(2) 0.36047(13) 0.0193(4) Uani 1 1 d . . .
C2 C 0.1969(3) 1.1404(2) 0.42736(15) 0.0256(5) Uani 1 1 d . . .
H2 H 0.1652 1.2174 0.4247 0.031 Uiso 1 1 calc R . .
C3 C 0.2021(3) 1.0901(2) 0.49776(14) 0.0256(5) Uani 1 1 d . . .
H3 H 0.1696 1.1301 0.5437 0.031 Uiso 1 1 calc R . .
C4 C 0.2551(3) 0.9810(2) 0.50040(14) 0.0225(5) Uani 1 1 d . . .
H4 H 0.2662 0.9475 0.5487 0.027 Uiso 1 1 calc R . .
C5 C 0.2923(3) 0.9206(2) 0.43157(13) 0.0174(4) Uani 1 1 d . . .
C6 C 0.2529(3) 1.1350(2) 0.28486(13) 0.0209(5) Uani 1 1 d . . .
H6A H 0.3590 1.1882 0.2822 0.025 Uiso 1 1 calc R . .
H6B H 0.1748 1.1882 0.2810 0.025 Uiso 1 1 calc R . .
C7 C 0.3472(3) 1.0867(2) 0.12619(13) 0.0207(4) Uani 1 1 d . . .
C8 C 0.2959(3) 1.0256(3) 0.04433(14) 0.0293(5) Uani 1 1 d . . .
H8A H 0.1933 1.0423 0.0301 0.044 Uiso 1 1 calc R . .
H8B H 0.2882 0.9355 0.0434 0.044 Uiso 1 1 calc R . .
H8C H 0.3734 1.0600 0.0070 0.044 Uiso 1 1 calc R . .
C9 C 0.3510(3) 1.2270(2) 0.12711(17) 0.0307(6) Uani 1 1 d . . .
H9A H 0.4175 1.2617 0.0856 0.046 Uiso 1 1 calc R . .
H9B H 0.3938 1.2688 0.1776 0.046 Uiso 1 1 calc R . .
H9C H 0.2442 1.2399 0.1188 0.046 Uiso 1 1 calc R . .
C10 C 0.5142(3) 1.0706(2) 0.14534(15) 0.0245(5) Uani 1 1 d . . .
H10A H 0.5182 0.9822 0.1376 0.037 Uiso 1 1 calc R . .
H10B H 0.5430 1.1015 0.1997 0.037 Uiso 1 1 calc R . .
H10C H 0.5881 1.1179 0.1110 0.037 Uiso 1 1 calc R . .
C11 C 0.0052(3) 0.9891(2) 0.17960(16) 0.0255(5) Uani 1 1 d . . .
C12 C -0.0802(3) 0.9649(3) 0.25585(19) 0.0357(6) Uani 1 1 d . . .
H12A H -0.0526 1.0395 0.2925 0.053 Uiso 1 1 calc R . .
H12B H -0.0484 0.8948 0.2785 0.053 Uiso 1 1 calc R . .
H12C H -0.1939 0.9450 0.2452 0.053 Uiso 1 1 calc R . .
C13 C -0.0490(4) 0.8737(3) 0.1219(2) 0.0397(7) Uani 1 1 d . . .
H13A H -0.1622 0.8617 0.1110 0.060 Uiso 1 1 calc R . .
H13B H -0.0266 0.8003 0.1446 0.060 Uiso 1 1 calc R . .
H13C H 0.0073 0.8855 0.0735 0.060 Uiso 1 1 calc R . .
C14 C -0.0394(3) 1.1026(3) 0.14733(18) 0.0330(6) Uani 1 1 d . . .
H14A H -0.1539 1.0885 0.1407 0.050 Uiso 1 1 calc R . .
H14B H 0.0088 1.1156 0.0969 0.050 Uiso 1 1 calc R . .
H14C H -0.0018 1.1763 0.1837 0.050 Uiso 1 1 calc R . .
C15 C 0.3583(3) 0.8059(2) 0.43167(13) 0.0184(4) Uani 1 1 d . . .
H15A H 0.3184 0.7590 0.4763 0.022 Uiso 1 1 calc R . .
H15B H 0.4742 0.8292 0.4373 0.022 Uiso 1 1 calc R . .
C16 C 0.1121(3) 0.6022(2) 0.36282(13) 0.0185(4) Uani 1 1 d . . .
C17 C 0.0109(3) 0.6841(2) 0.40524(16) 0.0261(5) Uani 1 1 d . . .
H17A H -0.0942 0.6341 0.4121 0.039 Uiso 1 1 calc R . .
H17B H 0.0024 0.7533 0.3743 0.039 Uiso 1 1 calc R . .
H17C H 0.0599 0.7172 0.4563 0.039 Uiso 1 1 calc R . .
C18 C 0.1317(3) 0.5004(2) 0.41501(14) 0.0237(5) Uani 1 1 d . . .
H18A H 0.1877 0.5387 0.4636 0.036 Uiso 1 1 calc R . .
H18B H 0.1919 0.4447 0.3881 0.036 Uiso 1 1 calc R . .
H18C H 0.0280 0.4525 0.4268 0.036 Uiso 1 1 calc R . .
C19 C 0.0234(3) 0.5434(3) 0.28688(15) 0.0291(6) Uani 1 1 d . . .
H19A H -0.0792 0.4939 0.2989 0.044 Uiso 1 1 calc R . .
H19B H 0.0843 0.4895 0.2588 0.044 Uiso 1 1 calc R . .
H19C H 0.0085 0.6093 0.2545 0.044 Uiso 1 1 calc R . .
C20 C 0.4667(3) 0.6240(2) 0.32815(14) 0.0202(4) Uani 1 1 d . . .
C21 C 0.5204(3) 0.5820(3) 0.40497(16) 0.0284(5) Uani 1 1 d . . .
H21A H 0.6088 0.5410 0.3956 0.043 Uiso 1 1 calc R . .
H21B H 0.4332 0.5236 0.4256 0.043 Uiso 1 1 calc R . .
H21C H 0.5532 0.6548 0.4427 0.043 Uiso 1 1 calc R . .
C22 C 0.4230(3) 0.5116(2) 0.26739(16) 0.0291(5) Uani 1 1 d . . .
H22A H 0.5098 0.4675 0.2637 0.044 Uiso 1 1 calc R . .
H22B H 0.4030 0.5403 0.2167 0.044 Uiso 1 1 calc R . .
H22C H 0.3284 0.4552 0.2830 0.044 Uiso 1 1 calc R . .
C23 C 0.6036(3) 0.7181(3) 0.29817(16) 0.0262(5) Uani 1 1 d . . .
H23A H 0.6281 0.7929 0.3349 0.039 Uiso 1 1 calc R . .
H23B H 0.5740 0.7409 0.2471 0.039 Uiso 1 1 calc R . .
H23C H 0.6962 0.6807 0.2934 0.039 Uiso 1 1 calc R . .
C24 C 0.1765(4) 0.6222(3) 0.11561(15) 0.0309(6) Uani 1 1 d . . .
H24A H 0.1901 0.5547 0.1479 0.037 Uiso 1 1 calc R . .
H24B H 0.0672 0.6340 0.1202 0.037 Uiso 1 1 calc R . .
C25 C 0.2083(3) 0.5883(2) 0.03205(14) 0.0222(5) Uani 1 1 d . . .
C26 C 0.2858(4) 0.4919(3) 0.01427(18) 0.0378(7) Uani 1 1 d . . .
H26 H 0.3206 0.4497 0.0548 0.045 Uiso 1 1 calc R . .
C27 C 0.3126(4) 0.4568(3) -0.0641(2) 0.0463(8) Uani 1 1 d . . .
H27 H 0.3652 0.3907 -0.0765 0.056 Uiso 1 1 calc R . .
C28 C 0.2630(4) 0.5178(4) -0.12146(17) 0.0427(8) Uani 1 1 d . . .
H28 H 0.2813 0.4942 -0.1742 0.051 Uiso 1 1 calc R . .
C29 C 0.1874(4) 0.6126(3) -0.10442(16) 0.0384(7) Uani 1 1 d . . .
H29 H 0.1527 0.6545 -0.1451 0.046 Uiso 1 1 calc R . .
C30 C 0.1612(4) 0.6475(3) -0.02828(16) 0.0330(6) Uani 1 1 d . . .
H30 H 0.1092 0.7143 -0.0171 0.040 Uiso 1 1 calc R . .
F1 F 0.6194(3) 0.1431(2) 0.35259(14) 0.0654(7) Uani 1 1 d . . .
F2 F 0.8705(3) 0.2352(3) 0.3424(3) 0.1210(16) Uani 1 1 d . . .
F3 F 0.6840(3) 0.3064(2) 0.28175(12) 0.0639(7) Uani 1 1 d . . .
F4 F 0.7251(4) 0.3413(3) 0.40899(13) 0.0741(8) Uani 1 1 d . . .
B1 B 0.7219(4) 0.2556(3) 0.34655(19) 0.0348(7) Uani 1 1 d . . .

loop_
_atom_site_aniso_label
_atom_site_aniso_U_11
_atom_site_aniso_U_22
_atom_site_aniso_U_33
_atom_site_aniso_U_23
_atom_site_aniso_U_13
_atom_site_aniso_U_12
Ni1 0.01682(15) 0.01181(14) 0.01311(14) 0.00093(10) -0.00135(10) 0.00382(10)
S1 0.0277(3) 0.0297(3) 0.0215(3) -0.0080(2) 0.0015(2) 0.0015(3)
P1 0.0177(3) 0.0139(3) 0.0162(3) 0.0034(2) -0.0022(2) 0.0043(2)
P2 0.0160(3) 0.0122(2) 0.0138(2) 0.00227(19) -0.00019(19) 0.0033(2)
N1 0.0190(9) 0.0136(8) 0.0147(8) -0.0006(7) -0.0012(7) 0.0037(7)
C1 0.0237(11) 0.0146(10) 0.0200(11) 0.0020(8) -0.0008(9) 0.0049(8)
C2 0.0364(14) 0.0176(11) 0.0246(12) -0.0013(9) 0.0017(10) 0.0113(10)
C3 0.0334(13) 0.0246(12) 0.0193(11) -0.0040(9) 0.0017(10) 0.0091(10)
C4 0.0292(12) 0.0218(11) 0.0162(10) -0.0006(9) -0.0004(9) 0.0056(9)
C5 0.0184(10) 0.0161(10) 0.0169(10) -0.0002(8) -0.0023(8) 0.0026(8)
C6 0.0288(12) 0.0148(10) 0.0201(11) 0.0021(8) 0.0001(9) 0.0067(9)
C7 0.0241(11) 0.0201(11) 0.0184(10) 0.0063(8) 0.0020(9) 0.0044(9)
C8 0.0327(14) 0.0379(15) 0.0183(11) 0.0052(10) -0.0012(10) 0.0085(11)
C9 0.0366(14) 0.0223(12) 0.0350(14) 0.0129(11) 0.0071(11) 0.0058(11)
C10 0.0201(11) 0.0270(12) 0.0260(12) 0.0032(10) 0.0003(9) 0.0038(9)
C11 0.0187(11) 0.0246(12) 0.0345(13) 0.0111(10) -0.0040(10) 0.0042(9)
C12 0.0207(12) 0.0423(16) 0.0469(17) 0.0206(14) 0.0049(11) 0.0065(11)
C13 0.0301(14) 0.0353(16) 0.0497(18) 0.0030(13) -0.0181(13) -0.0009(12)
C14 0.0242(13) 0.0346(14) 0.0452(16) 0.0171(12) -0.0029(11) 0.0122(11)
C15 0.0213(11) 0.0171(10) 0.0172(10) 0.0006(8) -0.0040(8) 0.0054(8)
C16 0.0181(10) 0.0187(10) 0.0174(10) 0.0036(8) -0.0002(8) 0.0002(8)
C17 0.0195(11) 0.0301(13) 0.0304(13) 0.0072(10) 0.0057(9) 0.0070(10)
C18 0.0268(12) 0.0206(11) 0.0230(11) 0.0075(9) 0.0028(9) 0.0006(9)
C19 0.0280(13) 0.0332(14) 0.0201(11) 0.0049(10) -0.0039(10) -0.0082(11)
C20 0.0206(11) 0.0181(11) 0.0241(11) 0.0037(9) 0.0029(9) 0.0084(9)
C21 0.0265(12) 0.0303(13) 0.0337(14) 0.0125(11) 0.0003(10) 0.0142(10)
C22 0.0332(14) 0.0218(12) 0.0338(14) -0.0020(10) 0.0075(11) 0.0105(10)
C23 0.0180(11) 0.0311(13) 0.0306(13) 0.0068(10) 0.0028(9) 0.0058(10)
C24 0.0380(15) 0.0265(13) 0.0244(12) -0.0021(10) 0.0026(11) -0.0004(11)
C25 0.0237(11) 0.0210(11) 0.0183(11) -0.0018(9) -0.0009(9) -0.0020(9)
C26 0.0486(18) 0.0280(14) 0.0372(15) -0.0017(12) -0.0142(13) 0.0119(13)
C27 0.0397(17) 0.0400(17) 0.059(2) -0.0164(15) -0.0006(15) 0.0161(14)
C28 0.0298(14) 0.066(2) 0.0240(13) -0.0111(14) 0.0027(11) -0.0041(14)
C29 0.0499(18) 0.0390(16) 0.0210(12) 0.0053(11) -0.0059(12) -0.0031(13)
C30 0.0446(16) 0.0248(13) 0.0286(13) -0.0003(10) -0.0118(12) 0.0067(11)
F1 0.0587(13) 0.0601(14) 0.0662(14) 0.0379(12) -0.0307(11) -0.0236(11)
F2 0.0486(15) 0.0496(15) 0.261(5) -0.021(2) -0.025(2) 0.0171(12)
F3 0.0992(19) 0.0472(12) 0.0340(10) 0.0161(9) -0.0196(11) -0.0137(12)
F4 0.105(2) 0.0741(17) 0.0343(11) -0.0039(11) 0.0064(12) 0.0010(15)
B1 0.0448(18) 0.0280(15) 0.0302(15) 0.0043(12) -0.0116(13) 0.0043(13)

loop_
_atom_type_symbol
_atom_type_description
_atom_type_scat_dispersion_real
_atom_type_scat_dispersion_imag
_atom_type_scat_source
C C 0.0033 0.0016 'International Tables Vol C Tables 4.2.6.8 and 6.1.1.4'
H H 0.0000 0.0000 'International Tables Vol C Tables 4.2.6.8 and 6.1.1.4'
B B 0.0013 0.0007 'International Tables Vol C Tables 4.2.6.8 and 6.1.1.4'
F F 0.0171 0.0103 'International Tables Vol C Tables 4.2.6.8 and 6.1.1.4'
N N 0.0061 0.0033 'International Tables Vol C Tables 4.2.6.8 and 6.1.1.4'
Ni Ni 0.3393 1.1124 'International Tables Vol C Tables 4.2.6.8 and 6.1.1.4'
P P 0.1023 0.0942 'International Tables Vol C Tables 4.2.6.8 and 6.1.1.4'
S S 0.1246 0.1234 'International Tables Vol C Tables 4.2.6.8 and 6.1.1.4'

loop_
_geom_angle_atom_site_label_1
_geom_angle_atom_site_label_2
_geom_angle_atom_site_label_3
_geom_angle
_geom_angle_site_symmetry_1
_geom_angle_site_symmetry_3
_geom_angle_publ_flag
N1 Ni1 P1 86.70(6) . . ?
N1 Ni1 S1 169.70(6) . . ?
P1 Ni1 S1 88.30(3) . . ?
N1 Ni1 P2 85.98(6) . . ?
P1 Ni1 P2 169.40(2) . . ?
S1 Ni1 P2 100.10(3) . . ?
C24 S1 Ni1 117.86(9) . . ?
C6 P1 C11 103.68(12) . . ?
C6 P1 C7 103.22(11) . . ?
C11 P1 C7 113.25(11) . . ?
C6 P1 Ni1 99.38(8) . . ?
C11 P1 Ni1 112.15(8) . . ?
C7 P1 Ni1 121.81(8) . . ?
C15 P2 C20 102.38(11) . . ?
C15 P2 C16 103.88(11) . . ?
C20 P2 C16 112.77(11) . . ?
C15 P2 Ni1 98.15(7) . . ?
C20 P2 Ni1 120.41(8) . . ?
C16 P2 Ni1 115.35(7) . . ?
C5 N1 C1 117.88(19) . . ?
C5 N1 Ni1 121.08(15) . . ?
C1 N1 Ni1 120.50(15) . . ?
N1 C1 C2 121.7(2) . . ?
N1 C1 C6 116.6(2) . . ?
C2 C1 C6 121.6(2) . . ?
C3 C2 C1 119.6(2) . . ?
C3 C2 H2 120.2 . . ?
C1 C2 H2 120.2 . . ?
C4 C3 C2 119.0(2) . . ?
C4 C3 H3 120.5 . . ?
C2 C3 H3 120.5 . . ?
C3 C4 C5 119.2(2) . . ?
C3 C4 H4 120.4 . . ?
C5 C4 H4 120.4 . . ?
N1 C5 C4 122.2(2) . . ?
N1 C5 C15 116.55(19) . . ?
C4 C5 C15 121.3(2) . . ?
C1 C6 P1 110.11(16) . . ?
C1 C6 H6A 109.6 . . ?
P1 C6 H6A 109.6 . . ?
C1 C6 H6B 109.6 . . ?
P1 C6 H6B 109.6 . . ?
H6A C6 H6B 108.2 . . ?
C8 C7 C10 109.3(2) . . ?
C8 C7 C9 108.5(2) . . ?
C10 C7 C9 108.0(2) . . ?
C8 C7 P1 112.78(17) . . ?
C10 C7 P1 106.13(16) . . ?
C9 C7 P1 111.98(17) . . ?
C7 C8 H8A 109.5 . . ?
C7 C8 H8B 109.5 . . ?
H8A C8 H8B 109.5 . . ?
C7 C8 H8C 109.5 . . ?
H8A C8 H8C 109.5 . . ?
H8B C8 H8C 109.5 . . ?
C7 C9 H9A 109.5 . . ?
C7 C9 H9B 109.5 . . ?
H9A C9 H9B 109.5 . . ?
C7 C9 H9C 109.5 . . ?
H9A C9 H9C 109.5 . . ?
H9B C9 H9C 109.5 . . ?
C7 C10 H10A 109.5 . . ?
C7 C10 H10B 109.5 . . ?
H10A C10 H10B 109.5 . . ?
C7 C10 H10C 109.5 . . ?
H10A C10 H10C 109.5 . . ?
H10B C10 H10C 109.5 . . ?
C14 C11 C13 109.9(2) . . ?
C14 C11 C12 108.7(2) . . ?
C13 C11 C12 107.9(2) . . ?
C14 C11 P1 112.74(18) . . ?
C13 C11 P1 110.70(19) . . ?
C12 C11 P1 106.67(18) . . ?
C11 C12 H12A 109.5 . . ?
C11 C12 H12B 109.5 . . ?
H12A C12 H12B 109.5 . . ?
C11 C12 H12C 109.5 . . ?
H12A C12 H12C 109.5 . . ?
H12B C12 H12C 109.5 . . ?
C11 C13 H13A 109.5 . . ?
C11 C13 H13B 109.5 . . ?
H13A C13 H13B 109.5 . . ?
C11 C13 H13C 109.5 . . ?
H13A C13 H13C 109.5 . . ?
H13B C13 H13C 109.5 . . ?
C11 C14 H14A 109.5 . . ?
C11 C14 H14B 109.5 . . ?
H14A C14 H14B 109.5 . . ?
C11 C14 H14C 109.5 . . ?
H14A C14 H14C 109.5 . . ?
H14B C14 H14C 109.5 . . ?
C5 C15 P2 109.79(15) . . ?
C5 C15 H15A 109.7 . . ?
P2 C15 H15A 109.7 . . ?
C5 C15 H15B 109.7 . . ?
P2 C15 H15B 109.7 . . ?
H15A C15 H15B 108.2 . . ?
C18 C16 C19 109.9(2) . . ?
C18 C16 C17 108.07(19) . . ?
C19 C16 C17 107.4(2) . . ?
C18 C16 P2 114.19(16) . . ?
C19 C16 P2 109.86(16) . . ?
C17 C16 P2 107.07(16) . . ?
C16 C17 H17A 109.5 . . ?
C16 C17 H17B 109.5 . . ?
H17A C17 H17B 109.5 . . ?
C16 C17 H17C 109.5 . . ?
H17A C17 H17C 109.5 . . ?
H17B C17 H17C 109.5 . . ?
C16 C18 H18A 109.5 . . ?
C16 C18 H18B 109.5 . . ?
H18A C18 H18B 109.5 . . ?
C16 C18 H18C 109.5 . . ?
H18A C18 H18C 109.5 . . ?
H18B C18 H18C 109.5 . . ?
C16 C19 H19A 109.5 . . ?
C16 C19 H19B 109.5 . . ?
H19A C19 H19B 109.5 . . ?
C16 C19 H19C 109.5 . . ?
H19A C19 H19C 109.5 . . ?
H19B C19 H19C 109.5 . . ?
C22 C20 C23 108.7(2) . . ?
C22 C20 C21 109.8(2) . . ?
C23 C20 C21 108.5(2) . . ?
C22 C20 P2 111.09(17) . . ?
C23 C20 P2 105.85(16) . . ?
C21 C20 P2 112.75(17) . . ?
C20 C21 H21A 109.5 . . ?
C20 C21 H21B 109.5 . . ?
H21A C21 H21B 109.5 . . ?
C20 C21 H21C 109.5 . . ?
H21A C21 H21C 109.5 . . ?
H21B C21 H21C 109.5 . . ?
C20 C22 H22A 109.5 . . ?
C20 C22 H22B 109.5 . . ?
H22A C22 H22B 109.5 . . ?
C20 C22 H22C 109.5 . . ?
H22A C22 H22C 109.5 . . ?
H22B C22 H22C 109.5 . . ?
C20 C23 H23A 109.5 . . ?
C20 C23 H23B 109.5 . . ?
H23A C23 H23B 109.5 . . ?
C20 C23 H23C 109.5 . . ?
H23A C23 H23C 109.5 . . ?
H23B C23 H23C 109.5 . . ?
C25 C24 S1 108.27(18) . . ?
C25 C24 H24A 110.0 . . ?
S1 C24 H24A 110.0 . . ?
C25 C24 H24B 110.0 . . ?
S1 C24 H24B 110.0 . . ?
H24A C24 H24B 108.4 . . ?
C30 C25 C26 118.1(2) . . ?
C30 C25 C24 122.7(3) . . ?
C26 C25 C24 119.2(2) . . ?
C25 C26 C27 119.9(3) . . ?
C25 C26 H26 120.1 . . ?
C27 C26 H26 120.1 . . ?
C28 C27 C26 119.7(3) . . ?
C28 C27 H27 120.2 . . ?
C26 C27 H27 120.2 . . ?
C27 C28 C29 120.7(3) . . ?
C27 C28 H28 119.6 . . ?
C29 C28 H28 119.6 . . ?
C28 C29 C30 119.9(3) . . ?
C28 C29 H29 120.1 . . ?
C30 C29 H29 120.1 . . ?
C29 C30 C25 121.7(3) . . ?
C29 C30 H30 119.1 . . ?
C25 C30 H30 119.1 . . ?
F3 B1 F2 110.1(4) . . ?
F3 B1 F4 108.2(3) . . ?
F2 B1 F4 105.7(3) . . ?
F3 B1 F1 109.7(3) . . ?
F2 B1 F1 108.6(3) . . ?
F4 B1 F1 114.5(3) . . ?

loop_
_geom_bond_atom_site_label_1
_geom_bond_atom_site_label_2
_geom_bond_distance
_geom_bond_site_symmetry_2
_geom_bond_publ_flag
Ni1 N1 1.9655(18) . ?
Ni1 P1 2.2085(6) . ?
Ni1 S1 2.2110(6) . ?
Ni1 P2 2.2419(6) . ?
S1 C24 1.825(3) . ?
P1 C6 1.834(2) . ?
P1 C11 1.871(3) . ?
P1 C7 1.877(2) . ?
P2 C15 1.834(2) . ?
P2 C20 1.871(2) . ?
P2 C16 1.873(2) . ?
N1 C5 1.355(3) . ?
N1 C1 1.358(3) . ?
C1 C2 1.386(3) . ?
C1 C6 1.491(3) . ?
C2 C3 1.380(4) . ?
C2 H2 0.9500 . ?
C3 C4 1.379(3) . ?
C3 H3 0.9500 . ?
C4 C5 1.388(3) . ?
C4 H4 0.9500 . ?
C5 C15 1.493(3) . ?
C6 H6A 0.9900 . ?
C6 H6B 0.9900 . ?
C7 C8 1.531(3) . ?
C7 C10 1.535(3) . ?
C7 C9 1.538(3) . ?
C8 H8A 0.9800 . ?
C8 H8B 0.9800 . ?
C8 H8C 0.9800 . ?
C9 H9A 0.9800 . ?
C9 H9B 0.9800 . ?
C9 H9C 0.9800 . ?
C10 H10A 0.9800 . ?
C10 H10B 0.9800 . ?
C10 H10C 0.9800 . ?
C11 C14 1.528(3) . ?
C11 C13 1.534(4) . ?
C11 C12 1.536(4) . ?
C12 H12A 0.9800 . ?
C12 H12B 0.9800 . ?
C12 H12C 0.9800 . ?
C13 H13A 0.9800 . ?
C13 H13B 0.9800 . ?
C13 H13C 0.9800 . ?
C14 H14A 0.9800 . ?
C14 H14B 0.9800 . ?
C14 H14C 0.9800 . ?
C15 H15A 0.9900 . ?
C15 H15B 0.9900 . ?
C16 C18 1.530(3) . ?
C16 C19 1.534(3) . ?
C16 C17 1.540(3) . ?
C17 H17A 0.9800 . ?
C17 H17B 0.9800 . ?
C17 H17C 0.9800 . ?
C18 H18A 0.9800 . ?
C18 H18B 0.9800 . ?
C18 H18C 0.9800 . ?
C19 H19A 0.9800 . ?
C19 H19B 0.9800 . ?
C19 H19C 0.9800 . ?
C20 C22 1.534(3) . ?
C20 C23 1.536(3) . ?
C20 C21 1.536(3) . ?
C21 H21A 0.9800 . ?
C21 H21B 0.9800 . ?
C21 H21C 0.9800 . ?
C22 H22A 0.9800 . ?
C22 H22B 0.9800 . ?
C22 H22C 0.9800 . ?
C23 H23A 0.9800 . ?
C23 H23B 0.9800 . ?
C23 H23C 0.9800 . ?
C24 C25 1.503(3) . ?
C24 H24A 0.9900 . ?
C24 H24B 0.9900 . ?
C25 C30 1.374(4) . ?
C25 C26 1.388(4) . ?
C26 C27 1.411(5) . ?
C26 H26 0.9500 . ?
C27 C28 1.355(5) . ?
C27 H27 0.9500 . ?
C28 C29 1.361(5) . ?
C28 H28 0.9500 . ?
C29 C30 1.373(4) . ?
C29 H29 0.9500 . ?
C30 H30 0.9500 . ?
F1 B1 1.382(4) . ?
F2 B1 1.361(5) . ?
F3 B1 1.357(4) . ?
F4 B1 1.368(4) . ?

loop_
_geom_torsion_atom_site_label_1
_geom_torsion_atom_site_label_2
_geom_torsion_atom_site_label_3
_geom_torsion_atom_site_label_4
_geom_torsion
_geom_torsion_site_symmetry_1
_geom_torsion_site_symmetry_2
_geom_torsion_site_symmetry_3
_geom_torsion_site_symmetry_4
_geom_torsion_publ_flag
N1 Ni1 S1 C24 -173.7(3) . . . . ?
P1 Ni1 S1 C24 -112.75(12) . . . . ?
P2 Ni1 S1 C24 60.74(12) . . . . ?
N1 Ni1 P1 C6 10.93(10) . . . . ?
S1 Ni1 P1 C6 -160.07(9) . . . . ?
P2 Ni1 P1 C6 57.29(16) . . . . ?
N1 Ni1 P1 C11 -98.10(11) . . . . ?
S1 Ni1 P1 C11 90.91(10) . . . . ?
P2 Ni1 P1 C11 -51.73(17) . . . . ?
N1 Ni1 P1 C7 122.96(11) . . . . ?
S1 Ni1 P1 C7 -48.04(9) . . . . ?
P2 Ni1 P1 C7 169.32(14) . . . . ?
N1 Ni1 P2 C15 -15.63(9) . . . . ?
P1 Ni1 P2 C15 -62.04(15) . . . . ?
S1 Ni1 P2 C15 155.99(8) . . . . ?
N1 Ni1 P2 C20 -125.22(11) . . . . ?
P1 Ni1 P2 C20 -171.63(14) . . . . ?
S1 Ni1 P2 C20 46.40(9) . . . . ?
N1 Ni1 P2 C16 94.01(10) . . . . ?
P1 Ni1 P2 C16 47.60(16) . . . . ?
S1 Ni1 P2 C16 -94.37(8) . . . . ?
P1 Ni1 N1 C5 174.29(17) . . . . ?
S1 Ni1 N1 C5 -124.6(3) . . . . ?
P2 Ni1 N1 C5 1.96(17) . . . . ?
P1 Ni1 N1 C1 2.92(17) . . . . ?
S1 Ni1 N1 C1 64.0(4) . . . . ?
P2 Ni1 N1 C1 -169.41(17) . . . . ?
C5 N1 C1 C2 -8.4(3) . . . . ?
Ni1 N1 C1 C2 163.24(19) . . . . ?
C5 N1 C1 C6 167.9(2) . . . . ?
Ni1 N1 C1 C6 -20.4(3) . . . . ?
N1 C1 C2 C3 3.5(4) . . . . ?
C6 C1 C2 C3 -172.6(2) . . . . ?
C1 C2 C3 C4 2.8(4) . . . . ?
C2 C3 C4 C5 -4.1(4) . . . . ?
C1 N1 C5 C4 7.1(3) . . . . ?
Ni1 N1 C5 C4 -164.47(18) . . . . ?
C1 N1 C5 C15 -170.6(2) . . . . ?
Ni1 N1 C5 C15 17.8(3) . . . . ?
C3 C4 C5 N1 -0.9(4) . . . . ?
C3 C4 C5 C15 176.7(2) . . . . ?
N1 C1 C6 P1 29.1(3) . . . . ?
C2 C1 C6 P1 -154.6(2) . . . . ?
C11 P1 C6 C1 92.64(18) . . . . ?
C7 P1 C6 C1 -149.03(17) . . . . ?
Ni1 P1 C6 C1 -23.05(18) . . . . ?
C6 P1 C7 C8 -158.43(18) . . . . ?
C11 P1 C7 C8 -47.0(2) . . . . ?
Ni1 P1 C7 C8 91.53(18) . . . . ?
C6 P1 C7 C10 81.88(18) . . . . ?
C11 P1 C7 C10 -166.70(16) . . . . ?
Ni1 P1 C7 C10 -28.16(19) . . . . ?
C6 P1 C7 C9 -35.7(2) . . . . ?
C11 P1 C7 C9 75.7(2) . . . . ?
Ni1 P1 C7 C9 -145.75(16) . . . . ?
C6 P1 C11 C14 66.3(2) . . . . ?
C7 P1 C11 C14 -44.8(2) . . . . ?
Ni1 P1 C11 C14 172.58(18) . . . . ?
C6 P1 C11 C13 -170.11(19) . . . . ?
C7 P1 C11 C13 78.7(2) . . . . ?
Ni1 P1 C11 C13 -63.8(2) . . . . ?
C6 P1 C11 C12 -52.9(2) . . . . ?
C7 P1 C11 C12 -164.06(18) . . . . ?
Ni1 P1 C11 C12 53.3(2) . . . . ?
N1 C5 C15 P2 -31.3(2) . . . . ?
C4 C5 C15 P2 150.9(2) . . . . ?
C20 P2 C15 C5 151.55(16) . . . . ?
C16 P2 C15 C5 -90.91(17) . . . . ?
Ni1 P2 C15 C5 27.83(16) . . . . ?
C15 P2 C16 C18 -73.75(19) . . . . ?
C20 P2 C16 C18 36.3(2) . . . . ?
Ni1 P2 C16 C18 -179.93(14) . . . . ?
C15 P2 C16 C19 162.20(18) . . . . ?
C20 P2 C16 C19 -87.72(19) . . . . ?
Ni1 P2 C16 C19 56.02(19) . . . . ?
C15 P2 C16 C17 45.83(18) . . . . ?
C20 P2 C16 C17 155.91(16) . . . . ?
Ni1 P2 C16 C17 -60.35(17) . . . . ?
C15 P2 C20 C22 164.81(17) . . . . ?
C16 P2 C20 C22 53.8(2) . . . . ?
Ni1 P2 C20 C22 -87.90(17) . . . . ?
C15 P2 C20 C23 -77.40(18) . . . . ?
C16 P2 C20 C23 171.59(15) . . . . ?
Ni1 P2 C20 C23 29.89(19) . . . . ?
C15 P2 C20 C21 41.1(2) . . . . ?
C16 P2 C20 C21 -69.9(2) . . . . ?
Ni1 P2 C20 C21 148.37(15) . . . . ?
Ni1 S1 C24 C25 171.03(15) . . . . ?
S1 C24 C25 C30 -76.5(3) . . . . ?
S1 C24 C25 C26 104.7(3) . . . . ?
C30 C25 C26 C27 -0.6(4) . . . . ?
C24 C25 C26 C27 178.3(3) . . . . ?
C25 C26 C27 C28 0.2(5) . . . . ?
C26 C27 C28 C29 -0.1(5) . . . . ?
C27 C28 C29 C30 0.3(5) . . . . ?
C28 C29 C30 C25 -0.6(5) . . . . ?
C26 C25 C30 C29 0.8(4) . . . . ?
C24 C25 C30 C29 -178.0(3) . . . . ?
